data_7042166
loop_
_publ_author_name
'Han, Wang-Kang'
'Li, Zhi-Hua'
'Zhu, Wei'
'Li, Tao'
'Li, Zaijun'
'Ren, Xuehong'
'Gu, Zhi-Guo'

_publ_section_title
;
 Molecular isomerism induced Fe(ii) spin state difference based on the
 tautomerization of the 4(5)-methylimidazole group.
;
_journal_issue 13
_journal_name_full 'Dalton transactions (Cambridge, England : 2003)'
_journal_page_first 4218
_journal_page_last 4224
_journal_paper_doi 10.1039/c7dt00260b
_journal_volume 46
_journal_year 2017
_chemical_absolute_configuration rmad
_chemical_formula_moiety 'C57 H81 Fe N9, 2(Cl O4)'
_chemical_formula_sum 'C57 H81 Cl2 Fe N9 O8'
_chemical_formula_weight 1147.05
_space_group_crystal_system orthorhombic
_space_group_IT_number 19
_space_group_name_Hall 'P 2ac 2ab'
_space_group_name_H-M_alt 'P 21 21 21'
_symmetry_space_group_name_Hall 'P 2ac 2ab'
_symmetry_space_group_name_H-M 'P 21 21 21'
_atom_sites_solution_hydrogens geom
_audit_creation_method SHELXL-2014/7
_audit_update_record
;
2016-12-15 deposited with the CCDC.
2017-02-21 downloaded from the CCDC.
;
_cell_angle_alpha 90
_cell_angle_beta 90
_cell_angle_gamma 90
_cell_formula_units_Z 4
_cell_length_a 17.6291(12)
_cell_length_b 17.7256(9)
_cell_length_c 18.9464(12)
_cell_measurement_reflns_used 9718
_cell_measurement_temperature 293(2)
_cell_measurement_theta_max 25.23
_cell_measurement_theta_min 3.15
_cell_volume 5920.5(6)
_computing_structure_refinement 'SHELXL-2014/7 (Sheldrick, 2014)'
_diffrn_ambient_temperature 293(2)
_diffrn_measured_fraction_theta_full 0.975
_diffrn_measured_fraction_theta_max 0.975
_diffrn_measurement_device_type 'PHOTON100 CMOS detector'
_diffrn_measurement_method 'omega scan'
_diffrn_radiation_type MoK\a
_diffrn_radiation_wavelength 0.71073
_diffrn_reflns_av_R_equivalents 0.0884
_diffrn_reflns_av_unetI/netI 0.1152
_diffrn_reflns_Laue_measured_fraction_full 0.975
_diffrn_reflns_Laue_measured_fraction_max 0.975
_diffrn_reflns_limit_h_max 18
_diffrn_reflns_limit_h_min -20
_diffrn_reflns_limit_k_max 20
_diffrn_reflns_limit_k_min -20
_diffrn_reflns_limit_l_max 22
_diffrn_reflns_limit_l_min -22
_diffrn_reflns_number 23986
_diffrn_reflns_point_group_measured_fraction_full 0.963
_diffrn_reflns_point_group_measured_fraction_max 0.963
_diffrn_reflns_theta_full 25.025
_diffrn_reflns_theta_max 25.025
_diffrn_reflns_theta_min 3.148
_diffrn_source 'sealed tube'
_exptl_absorpt_coefficient_mu 0.405
_exptl_absorpt_correction_T_max 0.7452
_exptl_absorpt_correction_T_min 0.4788
_exptl_absorpt_correction_type multi-scan
_exptl_absorpt_process_details 'SADABS (Bruker, 2013)'
_exptl_crystal_colour orange
_exptl_crystal_density_diffrn 1.287
_exptl_crystal_description column
_exptl_crystal_F_000 2440
_exptl_crystal_size_max 0.370
_exptl_crystal_size_mid 0.220
_exptl_crystal_size_min 0.190
_refine_diff_density_max 0.655
_refine_diff_density_min -0.914
_refine_diff_density_rms 0.084
_refine_ls_abs_structure_details
;
 Flack x determined using 2017 quotients [(I+)-(I-)]/[(I+)+(I-)]
 (Parsons, Flack and Wagner, Acta Cryst. B69 (2013) 249-259).
;
_refine_ls_abs_structure_Flack -0.08(2)
_refine_ls_extinction_method none
_refine_ls_goodness_of_fit_ref 1.186
_refine_ls_hydrogen_treatment constr
_refine_ls_matrix_type full
_refine_ls_number_parameters 884
_refine_ls_number_reflns 10062
_refine_ls_number_restraints 1198
_refine_ls_restrained_S_all 1.218
_refine_ls_R_factor_all 0.1663
_refine_ls_R_factor_gt 0.0848
_refine_ls_shift/su_max 0.004
_refine_ls_shift/su_mean 0.000
_refine_ls_structure_factor_coef Fsqd
_refine_ls_weighting_details 'w=1/[\s^2^(Fo^2^)+(0.0929P)^2^+4.9175P] where P=(Fo^2^+2Fc^2^)/3'
_refine_ls_weighting_scheme calc
_refine_ls_wR_factor_gt 0.2014
_refine_ls_wR_factor_ref 0.2495
_reflns_Friedel_coverage 0.795
_reflns_Friedel_fraction_full 0.949
_reflns_Friedel_fraction_max 0.949
_reflns_number_gt 5872
_reflns_number_total 10062
_reflns_threshold_expression 'I > 2\s(I)'
_cod_data_source_file c7dt00260b2.cif
_cod_data_source_block 1
_cod_depositor_comments 'Adding full bibliography for 7042164--7042166.cif.'
_cod_database_code 7042166
_shelx_shelxl_version_number 2014/7
_shelx_space_group_comment
;
The symmetry employed for this shelxl refinement is uniquely defined
by the following loop, which should always be used as a source of
symmetry information in preference to the above space-group names.
They are only intended as comments.
;
_shelx_estimated_absorpt_t_min 0.865
_shelx_estimated_absorpt_t_max 0.927

loop_
_space_group_symop_operation_xyz
'x, y, z'
'-x+1/2, -y, z+1/2'
'-x, y+1/2, -z+1/2'
'x+1/2, -y+1/2, -z'

loop_
_atom_site_label
_atom_site_type_symbol
_atom_site_fract_x
_atom_site_fract_y
_atom_site_fract_z
_atom_site_U_iso_or_equiv
_atom_site_adp_type
_atom_site_occupancy
_atom_site_site_symmetry_order
_atom_site_calc_flag
_atom_site_refinement_flags_posn
_atom_site_refinement_flags_adp
_atom_site_refinement_flags_occupancy
_atom_site_disorder_assembly
_atom_site_disorder_group
C1A C 0.6700(7) 0.5549(6) 0.9327(6) 0.052(3) Uani 1 1 d . . . . .
C2A C 0.6642(9) 0.6109(8) 1.0364(8) 0.073(4) Uani 1 1 d . . . . .
H2AA H 0.6706 0.6452 1.0745 0.087 Uiso 1 1 calc R U . . .
C3A C 0.6229(8) 0.5499(8) 1.0368(7) 0.061(3) Uani 1 1 d . . . . .
C4A C 0.6901(7) 0.5337(6) 0.8618(6) 0.051(3) Uani 1 1 d . . . . .
H4AA H 0.7224 0.5644 0.8338 0.061 Uiso 1 1 calc R U . . .
C5A C 0.6859(6) 0.4453(6) 0.7673(5) 0.044(3) Uani 1 1 d . . . . .
H5AA H 0.7004 0.3911 0.7727 0.052 Uiso 1 1 calc R U . . .
C6A C 0.6172(6) 0.4476(6) 0.7185(6) 0.045(3) Uani 1 1 d . . . . .
C7A C 0.5736(7) 0.5121(6) 0.7095(6) 0.049(3) Uani 1 1 d . . . . .
H7AA H 0.5847 0.5556 0.7370 0.058 Uiso 1 1 calc R U . . .
C8A C 0.5159(7) 0.5147(7) 0.6625(6) 0.057(3) Uani 1 1 d . . . . .
H8AA H 0.4884 0.5604 0.6561 0.068 Uiso 1 1 calc R U . . .
C9A C 0.4967(8) 0.4520(8) 0.6242(7) 0.064(4) Uani 1 1 d . . . . .
H9AA H 0.4539 0.4532 0.5937 0.077 Uiso 1 1 calc R U . . .
C10A C 0.5397(8) 0.3868(7) 0.6300(7) 0.062(3) Uani 1 1 d . . . . .
H10A H 0.5287 0.3442 0.6014 0.074 Uiso 1 1 calc R U . . .
C11A C 0.5992(7) 0.3847(7) 0.6781(6) 0.055(3) Uani 1 1 d . . . . .
H11A H 0.6279 0.3397 0.6835 0.066 Uiso 1 1 calc R U . . .
C12A C 0.7529(7) 0.4852(7) 0.7331(7) 0.061(3) Uani 1 1 d . . . . .
H12A H 0.7630 0.4627 0.6867 0.091 Uiso 1 1 calc R U . . .
H12B H 0.7412 0.5389 0.7273 0.091 Uiso 1 1 calc R U . . .
H12C H 0.7978 0.4796 0.7631 0.091 Uiso 1 1 calc R U . . .
C13A C 0.742(2) 0.6820(14) 0.949(3) 0.100(8) Uani 0.518(17) 1 d D U P A 3
H13A H 0.7755 0.6675 0.9093 0.120 Uiso 0.518(17) 1 calc R U P A 3
H13B H 0.7736 0.6996 0.9885 0.120 Uiso 0.518(17) 1 calc R U P A 3
C14A C 0.6885(19) 0.7457(13) 0.9251(19) 0.114(8) Uani 0.518(17) 1 d D U P A 3
H14A H 0.6622 0.7306 0.8812 0.137 Uiso 0.518(17) 1 calc R U P A 3
H14B H 0.6496 0.7544 0.9619 0.137 Uiso 0.518(17) 1 calc R U P A 3
C15A C 0.732(2) 0.8177(13) 0.9123(17) 0.135(8) Uani 0.518(17) 1 d D U P A 3
H15A H 0.7788 0.8058 0.8863 0.162 Uiso 0.518(17) 1 calc R U P A 3
H15B H 0.7005 0.8513 0.8821 0.162 Uiso 0.518(17) 1 calc R U P A 3
C16A C 0.752(2) 0.8590(18) 0.979(2) 0.151(9) Uani 0.518(17) 1 d D U P A 3
H16A H 0.7993 0.8875 0.9717 0.181 Uiso 0.518(17) 1 calc R U P A 3
H16B H 0.7603 0.8221 1.0173 0.181 Uiso 0.518(17) 1 calc R U P A 3
C17A C 0.689(3) 0.913(2) 1.001(2) 0.151(10) Uani 0.518(17) 1 d D U P A 3
H17A H 0.6851 0.9541 0.9650 0.181 Uiso 0.518(17) 1 calc R U P A 3
H17B H 0.6399 0.8860 1.0012 0.181 Uiso 0.518(17) 1 calc R U P A 3
C18A C 0.702(4) 0.947(3) 1.071(2) 0.171(15) Uani 0.518(17) 1 d D U P A 3
H18A H 0.6604 0.9818 1.0826 0.257 Uiso 0.518(17) 1 calc R U P A 3
H18B H 0.7048 0.9074 1.1068 0.257 Uiso 0.518(17) 1 calc R U P A 3
H18C H 0.7500 0.9755 1.0706 0.257 Uiso 0.518(17) 1 calc R U P A 3
C13D C 0.750(2) 0.6676(14) 0.937(2) 0.095(9) Uani 0.482(17) 1 d D U P A 4
H13C H 0.7293 0.6817 0.8906 0.114 Uiso 0.482(17) 1 calc R U P A 4
H13D H 0.7977 0.6391 0.9283 0.114 Uiso 0.482(17) 1 calc R U P A 4
C14D C 0.7712(19) 0.7380(14) 0.974(2) 0.119(8) Uani 0.482(17) 1 d D U P A 4
H14C H 0.8141 0.7620 0.9490 0.143 Uiso 0.482(17) 1 calc R U P A 4
H14D H 0.7886 0.7254 1.0224 0.143 Uiso 0.482(17) 1 calc R U P A 4
C15D C 0.706(2) 0.7944(16) 0.979(2) 0.133(8) Uani 0.482(17) 1 d D U P A 4
H15C H 0.6608 0.7700 1.0001 0.159 Uiso 0.482(17) 1 calc R U P A 4
H15D H 0.6926 0.8132 0.9316 0.159 Uiso 0.482(17) 1 calc R U P A 4
C16D C 0.733(2) 0.8608(16) 1.027(2) 0.139(9) Uani 0.482(17) 1 d D U P A 4
H16C H 0.7487 0.8415 1.0733 0.166 Uiso 0.482(17) 1 calc R U P A 4
H16D H 0.7764 0.8866 1.0045 0.166 Uiso 0.482(17) 1 calc R U P A 4
C17D C 0.667(3) 0.916(2) 1.035(3) 0.144(11) Uani 0.482(17) 1 d D U P A 4
H17C H 0.6269 0.8924 1.0642 0.173 Uiso 0.482(17) 1 calc R U P A 4
H17D H 0.6461 0.9288 0.9887 0.173 Uiso 0.482(17) 1 calc R U P A 4
C18D C 0.696(4) 0.987(2) 1.072(3) 0.161(15) Uani 0.482(17) 1 d D U P A 4
H18D H 0.6539 1.0226 1.0774 0.242 Uiso 0.482(17) 1 calc R U P A 4
H18E H 0.7166 0.9740 1.1182 0.242 Uiso 0.482(17) 1 calc R U P A 4
H18F H 0.7358 1.0102 1.0429 0.242 Uiso 0.482(17) 1 calc R U P A 4
C19A C 0.5816(10) 0.5204(9) 1.0976(8) 0.095(5) Uani 1 1 d . . . . .
H19A H 0.5551 0.4740 1.0841 0.142 Uiso 1 1 calc R U . . .
H19B H 0.6174 0.5094 1.1358 0.142 Uiso 1 1 calc R U . . .
H19C H 0.5447 0.5579 1.1136 0.142 Uiso 1 1 calc R U . . .
C1B C 0.4464(7) 0.4454(6) 0.8252(6) 0.051(3) Uani 1 1 d . . . . .
C2B C 0.3915(8) 0.5566(7) 0.8260(7) 0.064(4) Uani 1 1 d . . . . .
H2BA H 0.3579 0.5976 0.8177 0.077 Uiso 1 1 calc R U . . .
C3B C 0.4544(8) 0.5569(6) 0.8678(7) 0.056(3) Uani 1 1 d . . . . .
C4B C 0.4656(7) 0.3683(6) 0.8079(6) 0.048(3) Uani 1 1 d . . . . .
H4BA H 0.4358 0.3387 0.7766 0.058 Uiso 1 1 calc R U . . .
C5B C 0.5521(6) 0.2630(5) 0.8183(6) 0.042(3) Uani 1 1 d . . . . .
H5BA H 0.6059 0.2668 0.8019 0.051 Uiso 1 1 calc R U . . .
C6B C 0.5513(6) 0.2154(6) 0.8837(5) 0.042(3) Uani 1 1 d . . . . .
C7B C 0.4872(7) 0.2099(6) 0.9262(6) 0.050(3) Uani 1 1 d . . . . .
H7BA H 0.4443 0.2406 0.9163 0.060 Uiso 1 1 calc R U . . .
C8B C 0.4850(8) 0.1602(7) 0.9829(7) 0.063(3) Uani 1 1 d . . . . .
H8BA H 0.4403 0.1554 1.0106 0.075 Uiso 1 1 calc R U . . .
C9B C 0.5482(8) 0.1181(7) 0.9984(7) 0.061(3) Uani 1 1 d . . . . .
H9BA H 0.5476 0.0857 1.0384 0.074 Uiso 1 1 calc R U . . .
C10B C 0.6123(8) 0.1220(6) 0.9570(7) 0.060(3) Uani 1 1 d . . . . .
H10B H 0.6553 0.0918 0.9679 0.071 Uiso 1 1 calc R U . . .
C11B C 0.6138(6) 0.1699(6) 0.8996(7) 0.052(3) Uani 1 1 d . . . . .
H11B H 0.6577 0.1720 0.8706 0.062 Uiso 1 1 calc R U . . .
C12B C 0.5077(8) 0.2264(6) 0.7612(6) 0.059(3) Uani 1 1 d . . . . .
H12D H 0.5088 0.2583 0.7189 0.088 Uiso 1 1 calc R U . . .
H12E H 0.5298 0.1771 0.7503 0.088 Uiso 1 1 calc R U . . .
H12F H 0.4551 0.2197 0.7767 0.088 Uiso 1 1 calc R U . . .
C13B C 0.3336(14) 0.464(3) 0.7400(17) 0.077(9) Uani 0.506(16) 1 d D U P B 5
H13E H 0.3437 0.4115 0.7246 0.092 Uiso 0.506(16) 1 calc R U P B 5
H13F H 0.3415 0.4978 0.6991 0.092 Uiso 0.506(16) 1 calc R U P B 5
C14B C 0.2533(13) 0.471(2) 0.7659(17) 0.104(7) Uani 0.506(16) 1 d D U P B 5
H14E H 0.2463 0.5191 0.7909 0.125 Uiso 0.506(16) 1 calc R U P B 5
H14F H 0.2418 0.4291 0.7992 0.125 Uiso 0.506(16) 1 calc R U P B 5
C15B C 0.1993(14) 0.466(3) 0.7007(17) 0.132(8) Uani 0.506(16) 1 d D U P B 5
H15E H 0.2181 0.4991 0.6622 0.158 Uiso 0.506(16) 1 calc R U P B 5
H15F H 0.1959 0.4139 0.6830 0.158 Uiso 0.506(16) 1 calc R U P B 5
C16B C 0.1217(15) 0.494(2) 0.727(2) 0.143(9) Uani 0.506(16) 1 d D U P B 5
H16E H 0.1269 0.5426 0.7514 0.171 Uiso 0.506(16) 1 calc R U P B 5
H16F H 0.0867 0.5004 0.6863 0.171 Uiso 0.506(16) 1 calc R U P B 5
C17B C 0.091(2) 0.434(3) 0.777(2) 0.165(10) Uani 0.506(16) 1 d D U P B 5
H17E H 0.1002 0.4494 0.8265 0.198 Uiso 0.506(16) 1 calc R U P B 5
H17F H 0.1163 0.3852 0.7687 0.198 Uiso 0.506(16) 1 calc R U P B 5
C18B C 0.006(2) 0.426(4) 0.765(3) 0.212(17) Uani 0.506(16) 1 d D U P B 5
H18G H -0.0150 0.3877 0.7966 0.317 Uiso 0.506(16) 1 calc R U P B 5
H18H H -0.0195 0.4743 0.7733 0.317 Uiso 0.506(16) 1 calc R U P B 5
H18I H -0.0034 0.4103 0.7156 0.317 Uiso 0.506(16) 1 calc R U P B 5
C13E C 0.3202(19) 0.452(2) 0.760(2) 0.075(9) Uani 0.494(16) 1 d D U P B 6
H13G H 0.2807 0.4372 0.7941 0.090 Uiso 0.494(16) 1 calc R U P B 6
H13H H 0.3364 0.4069 0.7335 0.090 Uiso 0.494(16) 1 calc R U P B 6
C14E C 0.2884(16) 0.5090(16) 0.7098(17) 0.093(7) Uani 0.494(16) 1 d D U P B 6
H14G H 0.3285 0.5262 0.6770 0.112 Uiso 0.494(16) 1 calc R U P B 6
H14H H 0.2696 0.5534 0.7363 0.112 Uiso 0.494(16) 1 calc R U P B 6
C15E C 0.2219(15) 0.473(3) 0.6671(16) 0.122(8) Uani 0.494(16) 1 d D U P B 6
H15G H 0.1985 0.5109 0.6357 0.147 Uiso 0.494(16) 1 calc R U P B 6
H15H H 0.2410 0.4307 0.6378 0.147 Uiso 0.494(16) 1 calc R U P B 6
C16E C 0.1641(17) 0.444(2) 0.720(2) 0.144(8) Uani 0.494(16) 1 d D U P B 6
H16G H 0.1707 0.3889 0.7250 0.172 Uiso 0.494(16) 1 calc R U P B 6
H16H H 0.1747 0.4674 0.7663 0.172 Uiso 0.494(16) 1 calc R U P B 6
C17E C 0.0845(19) 0.460(3) 0.701(2) 0.166(10) Uani 0.494(16) 1 d D U P B 6
H17G H 0.0621 0.4143 0.6785 0.199 Uiso 0.494(16) 1 calc R U P B 6
H17H H 0.0825 0.5014 0.6663 0.199 Uiso 0.494(16) 1 calc R U P B 6
C18E C 0.038(3) 0.481(3) 0.766(3) 0.180(15) Uani 0.494(16) 1 d D U P B 6
H18J H -0.0146 0.4908 0.7524 0.270 Uiso 0.494(16) 1 calc R U P B 6
H18K H 0.0393 0.4392 0.8002 0.270 Uiso 0.494(16) 1 calc R U P B 6
H18L H 0.0597 0.5262 0.7880 0.270 Uiso 0.494(16) 1 calc R U P B 6
C19B C 0.4816(9) 0.6228(7) 0.9079(9) 0.082(4) Uani 1 1 d . . . . .
H19D H 0.5277 0.6092 0.9338 0.123 Uiso 1 1 calc R U . . .
H19E H 0.4929 0.6642 0.8752 0.123 Uiso 1 1 calc R U . . .
H19F H 0.4424 0.6389 0.9413 0.123 Uiso 1 1 calc R U . . .
C1C C 0.5467(7) 0.3372(7) 1.0400(6) 0.054(3) Uani 1 1 d . . . . .
C2C C 0.4310(7) 0.3443(7) 1.0856(7) 0.063(3) Uani 1 1 d . . . . .
H2CA H 0.3877 0.3378 1.1149 0.076 Uiso 1 1 calc R U . . .
C3C C 0.4358(7) 0.3858(7) 1.0251(7) 0.059(3) Uani 1 1 d . . . . .
C4C C 0.6225(7) 0.3171(6) 1.0274(6) 0.051(3) Uani 1 1 d . . . . .
H4CA H 0.6500 0.2860 1.0592 0.061 Uiso 1 1 calc R U . . .
C5C C 0.7324(6) 0.3214(6) 0.9535(6) 0.047(3) Uani 1 1 d . . . . .
H5CA H 0.7326 0.3036 0.9034 0.057 Uiso 1 1 calc R U . . .
C6C C 0.7834(6) 0.3918(6) 0.9565(6) 0.048(3) Uani 1 1 d . . . . .
C7C C 0.7865(7) 0.4340(6) 1.0197(6) 0.057(3) Uani 1 1 d . . . . .
H7CA H 0.7553 0.4205 1.0586 0.068 Uiso 1 1 calc R U . . .
C8C C 0.8345(8) 0.4942(7) 1.0246(8) 0.066(4) Uani 1 1 d . . . . .
H8CA H 0.8358 0.5229 1.0669 0.079 Uiso 1 1 calc R U . . .
C9C C 0.8807(9) 0.5141(8) 0.9700(9) 0.076(4) Uani 1 1 d . . . . .
H9CA H 0.9145 0.5555 0.9745 0.091 Uiso 1 1 calc R U . . .
C10C C 0.8773(8) 0.4724(8) 0.9071(9) 0.081(5) Uani 1 1 d . . . . .
H10C H 0.9087 0.4859 0.8683 0.097 Uiso 1 1 calc R U . . .
C11C C 0.8292(6) 0.4124(7) 0.9016(7) 0.058(3) Uani 1 1 d . . . . .
H11C H 0.8275 0.3844 0.8588 0.069 Uiso 1 1 calc R U . . .
C12C C 0.7672(8) 0.2586(6) 0.9974(8) 0.064(3) Uani 1 1 d . . . . .
H12G H 0.8193 0.2494 0.9816 0.095 Uiso 1 1 calc R U . . .
H12H H 0.7676 0.2735 1.0473 0.095 Uiso 1 1 calc R U . . .
H12I H 0.7372 0.2125 0.9918 0.095 Uiso 1 1 calc R U . . .
C13C C 0.5209(9) 0.2666(9) 1.1545(7) 0.080(4) Uani 1 1 d D . . . .
H13I H 0.5700 0.2415 1.1448 0.097 Uiso 1 1 calc R U . . .
H13J H 0.4818 0.2270 1.1603 0.097 Uiso 1 1 calc R U . . .
C14C C 0.5271(10) 0.3119(9) 1.2226(7) 0.094(5) Uani 1 1 d D . . . .
H14I H 0.5733 0.3438 1.2213 0.113 Uiso 1 1 calc R U . C 7
H14J H 0.4825 0.3454 1.2275 0.113 Uiso 1 1 calc R U . C 7
C15C C 0.5310(12) 0.2588(12) 1.2846(6) 0.138(6) Uani 0.59(3) 1 d D U P D 7
H15I H 0.4901 0.2208 1.2806 0.166 Uiso 0.59(3) 1 calc R U P D 7
H15J H 0.5802 0.2318 1.2840 0.166 Uiso 0.59(3) 1 calc R U P D 7
C16C C 0.523(3) 0.301(2) 1.3527(9) 0.142(9) Uani 0.59(3) 1 d D U P D 7
H16I H 0.4789 0.3354 1.3502 0.171 Uiso 0.59(3) 1 calc R U P D 7
H16J H 0.5690 0.3310 1.3620 0.171 Uiso 0.59(3) 1 calc R U P D 7
C17C C 0.511(3) 0.242(2) 1.4121(12) 0.152(10) Uani 0.59(3) 1 d D U P D 7
H17I H 0.4614 0.2171 1.4066 0.183 Uiso 0.59(3) 1 calc R U P D 7
H17J H 0.5514 0.2037 1.4107 0.183 Uiso 0.59(3) 1 calc R U P D 7
C18C C 0.514(3) 0.285(2) 1.4806(13) 0.163(14) Uani 0.59(3) 1 d D U P D 7
H18M H 0.5065 0.2492 1.5198 0.245 Uiso 0.59(3) 1 calc R U P D 7
H18N H 0.5632 0.3094 1.4854 0.245 Uiso 0.59(3) 1 calc R U P D 7
H18O H 0.4735 0.3227 1.4814 0.245 Uiso 0.59(3) 1 calc R U P D 7
C15F C 0.5310(12) 0.2588(12) 1.2846(6) 0.138(6) Uani 0.41(3) 1 d D U P D 8
H15K H 0.5731 0.2224 1.2784 0.166 Uiso 0.41(3) 1 calc R U P D 8
H15L H 0.4830 0.2303 1.2893 0.166 Uiso 0.41(3) 1 calc R U P D 8
C16F C 0.545(4) 0.308(2) 1.3508(11) 0.144(9) Uani 0.41(3) 1 d D U P D 8
H16K H 0.5905 0.3399 1.3444 0.173 Uiso 0.41(3) 1 calc R U P D 8
H16L H 0.5007 0.3421 1.3590 0.173 Uiso 0.41(3) 1 calc R U P D 8
C17F C 0.555(3) 0.255(3) 1.4135(14) 0.154(10) Uani 0.41(3) 1 d D U P D 8
H17K H 0.5801 0.2811 1.4532 0.184 Uiso 0.41(3) 1 calc R U P D 8
H17L H 0.5866 0.2109 1.3997 0.184 Uiso 0.41(3) 1 calc R U P D 8
C18F C 0.475(3) 0.229(5) 1.434(3) 0.185(17) Uani 0.41(3) 1 d D U P D 8
H18P H 0.4781 0.1945 1.4746 0.277 Uiso 0.41(3) 1 calc R U P D 8
H18Q H 0.4446 0.2733 1.4476 0.277 Uiso 0.41(3) 1 calc R U P D 8
H18R H 0.4510 0.2035 1.3944 0.277 Uiso 0.41(3) 1 calc R U P D 8
C19C C 0.3709(8) 0.4267(9) 0.9931(7) 0.078(4) Uani 1 1 d . . . . .
H19G H 0.3262 0.4214 1.0234 0.117 Uiso 1 1 calc R U . . .
H19H H 0.3837 0.4803 0.9883 0.117 Uiso 1 1 calc R U . . .
H19I H 0.3599 0.4055 0.9464 0.117 Uiso 1 1 calc R U . . .
Fe1 Fe 0.57878(9) 0.42167(8) 0.91230(8) 0.0438(4) Uani 1 1 d . . . . .
N1A N 0.6239(6) 0.5139(5) 0.9719(5) 0.052(2) Uani 1 1 d . . . . .
N2A N 0.6965(6) 0.6163(5) 0.9711(6) 0.059(3) Uani 1 1 d D . . . .
N3A N 0.6631(5) 0.4728(5) 0.8382(5) 0.043(2) Uani 1 1 d . . . . .
N1B N 0.4884(6) 0.4872(5) 0.8669(5) 0.048(2) Uani 1 1 d . . . . .
N2B N 0.3861(6) 0.4849(6) 0.7981(5) 0.060(3) Uani 1 1 d D . . . .
N3B N 0.5253(6) 0.3427(5) 0.8375(5) 0.046(2) Uani 1 1 d . . . . .
N1C N 0.5071(5) 0.3811(5) 0.9972(5) 0.052(2) Uani 1 1 d . . . . .
N2C N 0.5009(6) 0.3144(6) 1.0952(5) 0.062(3) Uani 1 1 d . . . . .
N3C N 0.6533(5) 0.3430(5) 0.9702(5) 0.047(2) Uani 1 1 d . . . . .
Cl1 Cl 0.2613(8) 0.2267(8) 0.7818(7) 0.074(4) Uani 0.555(13) 1 d D U P E 1
O1 O 0.3054(12) 0.1775(10) 0.8254(10) 0.115(7) Uani 0.555(13) 1 d D U P E 1
O2 O 0.3093(11) 0.2786(10) 0.7469(11) 0.119(7) Uani 0.555(13) 1 d D U P E 1
O3 O 0.2073(10) 0.2680(11) 0.8215(9) 0.106(6) Uani 0.555(13) 1 d D U P E 1
O4 O 0.2253(11) 0.1818(10) 0.7286(9) 0.108(7) Uani 0.555(13) 1 d D U P E 1
Cl1' Cl 0.2670(11) 0.2316(10) 0.7851(10) 0.087(6) Uani 0.445(13) 1 d D U P E 2
O1' O 0.2257(15) 0.2783(13) 0.7384(13) 0.133(9) Uani 0.445(13) 1 d D U P E 2
O2' O 0.2179(12) 0.1866(12) 0.8276(10) 0.090(7) Uani 0.445(13) 1 d D U P E 2
O3' O 0.3124(14) 0.1803(13) 0.7432(13) 0.130(9) Uani 0.445(13) 1 d D U P E 2
O4' O 0.3158(11) 0.2763(11) 0.8265(10) 0.087(7) Uani 0.445(13) 1 d D U P E 2
Cl2 Cl 0.7835(8) 0.2290(7) 0.7315(7) 0.078(3) Uani 0.552(19) 1 d D U P F 9
O5 O 0.7056(9) 0.2093(12) 0.7299(13) 0.103(6) Uiso 0.552(19) 1 d D U P F 9
O6 O 0.7972(13) 0.2734(13) 0.7921(10) 0.128(7) Uiso 0.552(19) 1 d D U P F 9
O7 O 0.8319(11) 0.1688(10) 0.7249(13) 0.105(6) Uiso 0.552(19) 1 d D U P F 9
O8 O 0.7951(13) 0.2813(13) 0.6708(10) 0.119(6) Uiso 0.552(19) 1 d D U P F 9
Cl2' Cl 0.7875(9) 0.2316(8) 0.7268(8) 0.082(3) Uani 0.448(19) 1 d D U P F 10
O5' O 0.7118(11) 0.2205(14) 0.6978(14) 0.102(7) Uiso 0.448(19) 1 d D U P F 10
O6' O 0.7826(16) 0.2201(17) 0.8010(9) 0.131(7) Uiso 0.448(19) 1 d D U P F 10
O7' O 0.8354(11) 0.1790(11) 0.6946(12) 0.073(6) Uiso 0.448(19) 1 d D U P F 10
O8' O 0.8113(13) 0.3066(10) 0.7123(15) 0.107(7) Uiso 0.448(19) 1 d D U P F 10

loop_
_atom_site_aniso_label
_atom_site_aniso_U_11
_atom_site_aniso_U_22
_atom_site_aniso_U_33
_atom_site_aniso_U_23
_atom_site_aniso_U_13
_atom_site_aniso_U_12
C1A 0.057(8) 0.043(6) 0.055(7) 0.004(5) -0.008(6) 0.005(5)
C2A 0.089(11) 0.065(9) 0.064(9) -0.025(7) -0.015(8) 0.017(8)
C3A 0.064(9) 0.066(8) 0.052(8) -0.016(6) 0.000(7) 0.001(7)
C4A 0.056(8) 0.049(7) 0.047(7) 0.003(5) 0.002(6) 0.005(6)
C5A 0.048(7) 0.043(6) 0.039(6) 0.001(4) 0.010(5) 0.002(5)
C6A 0.050(7) 0.039(6) 0.046(6) 0.002(5) -0.004(6) 0.002(5)
C7A 0.048(7) 0.047(6) 0.051(6) 0.005(5) 0.000(6) 0.003(6)
C8A 0.067(9) 0.051(7) 0.053(7) 0.007(6) -0.003(7) 0.008(6)
C9A 0.061(9) 0.075(9) 0.058(8) 0.012(7) -0.007(7) -0.004(7)
C10A 0.073(10) 0.051(7) 0.062(8) 0.006(6) -0.004(7) -0.012(7)
C11A 0.066(9) 0.048(6) 0.050(7) 0.010(5) -0.002(6) 0.005(6)
C12A 0.065(9) 0.061(8) 0.055(7) 0.001(6) 0.006(7) 0.006(6)
C13A 0.151(18) 0.052(14) 0.097(16) -0.018(13) -0.009(15) -0.044(13)
C14A 0.169(18) 0.064(12) 0.109(15) 0.015(12) 0.010(14) -0.036(13)
C15A 0.196(19) 0.085(14) 0.124(17) 0.008(14) 0.013(17) -0.027(15)
C16A 0.22(2) 0.098(15) 0.138(19) 0.015(16) 0.012(19) 0.002(15)
C17A 0.22(2) 0.110(17) 0.13(2) 0.021(18) 0.01(2) 0.025(17)
C18A 0.24(3) 0.12(3) 0.15(3) 0.04(3) 0.00(3) 0.02(3)
C13D 0.148(18) 0.035(12) 0.102(17) -0.011(13) -0.015(15) -0.030(13)
C14D 0.172(18) 0.070(13) 0.114(15) 0.001(13) 0.009(14) -0.032(13)
C15D 0.191(19) 0.084(14) 0.123(16) 0.020(13) 0.022(16) -0.024(14)
C16D 0.21(2) 0.097(16) 0.106(19) 0.037(16) 0.023(18) 0.014(16)
C17D 0.22(3) 0.108(19) 0.10(2) 0.01(2) -0.01(2) 0.022(19)
C18D 0.25(3) 0.09(3) 0.14(3) 0.02(3) 0.00(3) 0.03(3)
C19A 0.102(12) 0.107(11) 0.075(10) -0.035(9) 0.016(10) -0.007(11)
C1B 0.046(7) 0.047(7) 0.059(7) 0.005(5) 0.006(6) 0.001(5)
C2B 0.073(9) 0.047(8) 0.072(9) 0.007(6) 0.007(8) 0.020(6)
C3B 0.061(8) 0.032(6) 0.074(8) 0.008(5) 0.011(7) 0.013(5)
C4B 0.048(8) 0.039(6) 0.057(7) 0.002(5) 0.006(6) 0.006(5)
C5B 0.048(7) 0.029(5) 0.051(6) -0.008(5) 0.007(5) 0.006(4)
C6B 0.038(6) 0.038(6) 0.049(6) 0.000(5) 0.002(5) 0.002(5)
C7B 0.051(7) 0.040(6) 0.059(8) 0.002(5) 0.008(6) 0.001(5)
C8B 0.076(10) 0.051(7) 0.061(8) 0.001(6) 0.012(7) -0.005(7)
C9B 0.066(9) 0.055(7) 0.063(8) 0.007(6) -0.003(7) -0.006(7)
C10B 0.060(9) 0.041(7) 0.078(9) 0.011(6) -0.019(8) 0.005(6)
C11B 0.039(6) 0.044(6) 0.072(8) 0.001(6) -0.002(6) 0.003(5)
C12B 0.080(9) 0.041(6) 0.056(7) -0.004(6) -0.004(7) -0.005(6)
C13B 0.061(15) 0.074(14) 0.096(18) 0.005(14) -0.027(14) 0.005(12)
C14B 0.086(14) 0.099(13) 0.127(15) 0.003(12) -0.023(13) -0.007(12)
C15B 0.125(16) 0.129(15) 0.140(17) 0.022(15) -0.024(15) -0.005(14)
C16B 0.141(19) 0.136(19) 0.152(18) 0.003(17) -0.016(18) -0.019(17)
C17B 0.16(2) 0.16(2) 0.17(2) 0.008(18) -0.016(19) 0.003(19)
C18B 0.21(3) 0.19(3) 0.23(3) 0.00(3) -0.01(3) 0.01(3)
C13E 0.055(14) 0.072(15) 0.097(17) 0.011(14) -0.021(14) 0.004(12)
C14E 0.088(14) 0.097(14) 0.095(15) 0.018(12) -0.034(13) 0.002(12)
C15E 0.113(17) 0.127(16) 0.126(18) 0.025(15) -0.032(15) -0.001(15)
C16E 0.136(17) 0.142(16) 0.153(16) 0.024(15) -0.013(15) -0.015(15)
C17E 0.17(2) 0.16(2) 0.16(2) 0.023(19) -0.004(19) -0.003(19)
C18E 0.17(3) 0.16(3) 0.20(3) 0.02(3) -0.02(3) 0.00(3)
C19B 0.102(12) 0.056(8) 0.088(10) -0.009(8) -0.020(10) 0.015(8)
C1C 0.050(8) 0.057(7) 0.055(7) 0.008(6) 0.002(6) 0.005(6)
C2C 0.044(8) 0.080(8) 0.067(8) -0.007(7) 0.014(7) -0.008(7)
C3C 0.053(9) 0.057(7) 0.067(8) -0.004(6) 0.004(7) -0.001(6)
C4C 0.050(8) 0.048(7) 0.053(7) 0.003(5) -0.009(6) -0.006(6)
C5C 0.033(6) 0.057(7) 0.052(7) -0.005(5) -0.004(5) 0.007(5)
C6C 0.040(7) 0.049(6) 0.055(7) -0.003(5) -0.003(6) 0.001(5)
C7C 0.054(8) 0.051(7) 0.065(8) -0.010(6) -0.007(6) 0.001(6)
C8C 0.069(9) 0.057(8) 0.072(9) -0.003(7) -0.021(8) -0.005(7)
C9C 0.080(11) 0.062(9) 0.085(11) 0.010(8) -0.023(9) -0.021(8)
C10C 0.055(9) 0.096(11) 0.090(11) 0.053(10) -0.003(9) -0.013(8)
C11C 0.044(7) 0.067(8) 0.062(8) 0.005(7) -0.009(6) -0.004(6)
C12C 0.059(8) 0.041(7) 0.091(9) 0.001(6) -0.011(7) 0.007(6)
C13C 0.080(11) 0.102(11) 0.059(9) 0.034(8) -0.007(7) -0.007(9)
C14C 0.076(11) 0.140(15) 0.065(10) 0.027(10) 0.002(8) 0.023(10)
C15C 0.114(13) 0.233(16) 0.068(9) 0.019(11) 0.008(9) 0.025(12)
C16C 0.113(18) 0.243(18) 0.071(12) 0.005(13) 0.021(13) 0.007(15)
C17C 0.13(2) 0.25(2) 0.075(14) 0.006(15) 0.039(15) -0.011(19)
C18C 0.17(3) 0.21(3) 0.10(2) -0.02(2) 0.02(2) -0.05(3)
C15F 0.114(13) 0.233(16) 0.068(9) 0.019(11) 0.008(9) 0.025(12)
C16F 0.116(19) 0.245(19) 0.071(13) 0.002(14) 0.020(14) 0.012(16)
C17F 0.12(2) 0.26(2) 0.081(15) 0.002(17) 0.017(17) -0.02(2)
C18F 0.16(4) 0.28(4) 0.12(3) -0.02(3) -0.01(3) -0.03(3)
C19C 0.069(9) 0.085(10) 0.080(10) 0.012(9) 0.020(8) 0.013(8)
Fe1 0.0451(9) 0.0388(8) 0.0473(8) -0.0025(7) 0.0012(8) 0.0028(7)
N1A 0.061(7) 0.048(5) 0.047(6) 0.004(5) 0.001(5) 0.006(5)
N2A 0.073(8) 0.037(5) 0.068(7) -0.011(5) -0.007(6) 0.002(5)
N3A 0.051(6) 0.036(5) 0.043(5) 0.002(4) -0.008(4) 0.007(4)
N1B 0.068(7) 0.032(5) 0.045(5) -0.008(4) 0.007(5) -0.001(4)
N2B 0.054(6) 0.054(6) 0.071(7) 0.005(5) 0.001(6) 0.011(5)
N3B 0.052(6) 0.034(5) 0.052(5) 0.005(4) 0.013(5) 0.006(4)
N1C 0.039(6) 0.046(5) 0.071(7) -0.004(5) -0.006(5) 0.005(5)
N2C 0.065(7) 0.073(7) 0.047(6) 0.005(5) 0.014(6) -0.006(5)
N3C 0.049(6) 0.041(5) 0.051(6) -0.013(4) -0.008(5) -0.004(4)
Cl1 0.074(8) 0.071(7) 0.078(8) -0.007(7) -0.008(7) 0.010(6)
O1 0.152(17) 0.091(12) 0.102(13) 0.032(11) -0.018(13) 0.027(12)
O2 0.105(15) 0.106(13) 0.148(17) 0.034(13) 0.036(13) -0.031(12)
O3 0.114(15) 0.123(14) 0.080(12) -0.002(12) 0.004(12) 0.012(13)
O4 0.109(14) 0.097(12) 0.118(14) -0.055(11) -0.012(12) -0.009(11)
Cl1' 0.088(11) 0.085(10) 0.088(11) 0.026(9) 0.006(10) -0.006(9)
O1' 0.143(19) 0.102(15) 0.153(19) 0.047(15) -0.051(17) 0.004(16)
O2' 0.091(15) 0.101(15) 0.077(13) 0.007(12) 0.034(12) -0.040(13)
O3' 0.127(18) 0.125(17) 0.138(18) -0.043(15) 0.046(16) 0.019(16)
O4' 0.094(15) 0.088(14) 0.078(14) 0.000(12) 0.002(12) -0.019(12)
Cl2 0.081(5) 0.067(5) 0.085(5) -0.028(4) -0.009(5) -0.004(4)
Cl2' 0.086(6) 0.073(5) 0.087(6) 0.017(5) 0.048(5) 0.044(5)

loop_
_atom_type_symbol
_atom_type_description
_atom_type_scat_dispersion_real
_atom_type_scat_dispersion_imag
_atom_type_scat_source
C C 0.0033 0.0016 'International Tables Vol C Tables 4.2.6.8 and 6.1.1.4'
H H 0.0000 0.0000 'International Tables Vol C Tables 4.2.6.8 and 6.1.1.4'
N N 0.0061 0.0033 'International Tables Vol C Tables 4.2.6.8 and 6.1.1.4'
O O 0.0106 0.0060 'International Tables Vol C Tables 4.2.6.8 and 6.1.1.4'
Cl Cl 0.1484 0.1585 'International Tables Vol C Tables 4.2.6.8 and 6.1.1.4'
Fe Fe 0.3463 0.8444 'International Tables Vol C Tables 4.2.6.8 and 6.1.1.4'

loop_
_geom_angle_atom_site_label_1
_geom_angle_atom_site_label_2
_geom_angle_atom_site_label_3
_geom_angle
N1A C1A N2A 110.1(10)
N1A C1A C4A 122.2(11)
N2A C1A C4A 127.6(11)
C3A C2A N2A 107.2(12)
C3A C2A H2AA 126.4
N2A C2A H2AA 126.4
C2A C3A N1A 111.7(13)
C2A C3A C19A 125.5(13)
N1A C3A C19A 122.7(12)
N3A C4A C1A 117.4(11)
N3A C4A H4AA 121.3
C1A C4A H4AA 121.3
N3A C5A C12A 116.3(9)
N3A C5A C6A 109.0(8)
C12A C5A C6A 110.3(9)
N3A C5A H5AA 106.9
C12A C5A H5AA 106.9
C6A C5A H5AA 106.9
C11A C6A C7A 117.8(10)
C11A C6A C5A 119.6(10)
C7A C6A C5A 122.4(10)
C8A C7A C6A 121.7(11)
C8A C7A H7AA 119.1
C6A C7A H7AA 119.1
C7A C8A C9A 120.4(11)
C7A C8A H8AA 119.8
C9A C8A H8AA 119.8
C8A C9A C10A 120.0(12)
C8A C9A H9AA 120.0
C10A C9A H9AA 120.0
C9A C10A C11A 119.1(12)
C9A C10A H10A 120.4
C11A C10A H10A 120.4
C6A C11A C10A 120.8(11)
C6A C11A H11A 119.6
C10A C11A H11A 119.6
C5A C12A H12A 109.5
C5A C12A H12B 109.5
H12A C12A H12B 109.5
C5A C12A H12C 109.5
H12A C12A H12C 109.5
H12B C12A H12C 109.5
N2A C13A C14A 110(2)
N2A C13A H13A 109.7
C14A C13A H13A 109.7
N2A C13A H13B 109.7
C14A C13A H13B 109.7
H13A C13A H13B 108.2
C15A C14A C13A 111(2)
C15A C14A H14A 109.4
C13A C14A H14A 109.4
C15A C14A H14B 109.4
C13A C14A H14B 109.4
H14A C14A H14B 108.0
C16A C15A C14A 113(2)
C16A C15A H15A 108.9
C14A C15A H15A 108.9
C16A C15A H15B 108.9
C14A C15A H15B 108.9
H15A C15A H15B 107.7
C15A C16A C17A 111(2)
C15A C16A H16A 109.4
C17A C16A H16A 109.4
C15A C16A H16B 109.4
C17A C16A H16B 109.4
H16A C16A H16B 108.0
C18A C17A C16A 113(3)
C18A C17A H17A 109.1
C16A C17A H17A 109.1
C18A C17A H17B 109.1
C16A C17A H17B 109.1
H17A C17A H17B 107.8
C17A C18A H18A 109.5
C17A C18A H18B 109.5
H18A C18A H18B 109.5
C17A C18A H18C 109.5
H18A C18A H18C 109.5
H18B C18A H18C 109.5
N2A C13D C14D 119(3)
N2A C13D H13C 107.7
C14D C13D H13C 107.7
N2A C13D H13D 107.7
C14D C13D H13D 107.7
H13C C13D H13D 107.1
C13D C14D C15D 113(2)
C13D C14D H14C 108.9
C15D C14D H14C 108.9
C13D C14D H14D 108.9
C15D C14D H14D 108.9
H14C C14D H14D 107.7
C14D C15D C16D 108(2)
C14D C15D H15C 110.1
C16D C15D H15C 110.1
C14D C15D H15D 110.1
C16D C15D H15D 110.1
H15C C15D H15D 108.5
C17D C16D C15D 109(2)
C17D C16D H16C 109.9
C15D C16D H16C 109.9
C17D C16D H16D 109.9
C15D C16D H16D 109.9
H16C C16D H16D 108.3
C16D C17D C18D 109(2)
C16D C17D H17C 109.8
C18D C17D H17C 109.8
C16D C17D H17D 109.8
C18D C17D H17D 109.8
H17C C17D H17D 108.2
C17D C18D H18D 109.5
C17D C18D H18E 109.5
H18D C18D H18E 109.5
C17D C18D H18F 109.5
H18D C18D H18F 109.5
H18E C18D H18F 109.5
C3A C19A H19A 109.5
C3A C19A H19B 109.5
H19A C19A H19B 109.5
C3A C19A H19C 109.5
H19A C19A H19C 109.5
H19B C19A H19C 109.5
N1B C1B N2B 112.0(10)
N1B C1B C4B 122.7(11)
N2B C1B C4B 125.3(11)
C3B C2B N2B 106.4(10)
C3B C2B H2BA 126.8
N2B C2B H2BA 126.8
C2B C3B N1B 110.1(11)
C2B C3B C19B 124.6(11)
N1B C3B C19B 125.3(12)
N3B C4B C1B 115.3(11)
N3B C4B H4BA 122.3
C1B C4B H4BA 122.3
C12B C5B C6B 110.6(9)
C12B C5B N3B 114.4(10)
C6B C5B N3B 108.7(8)
C12B C5B H5BA 107.7
C6B C5B H5BA 107.7
N3B C5B H5BA 107.7
C7B C6B C11B 118.4(10)
C7B C6B C5B 121.7(10)
C11B C6B C5B 119.7(10)
C6B C7B C8B 121.0(11)
C6B C7B H7BA 119.5
C8B C7B H7BA 119.5
C9B C8B C7B 119.2(13)
C9B C8B H8BA 120.4
C7B C8B H8BA 120.4
C8B C9B C10B 121.2(12)
C8B C9B H9BA 119.4
C10B C9B H9BA 119.4
C9B C10B C11B 119.6(12)
C9B C10B H10B 120.2
C11B C10B H10B 120.2
C10B C11B C6B 120.6(12)
C10B C11B H11B 119.7
C6B C11B H11B 119.7
C5B C12B H12D 109.5
C5B C12B H12E 109.5
H12D C12B H12E 109.5
C5B C12B H12F 109.5
H12D C12B H12F 109.5
H12E C12B H12F 109.5
N2B C13B C14B 109(2)
N2B C13B H13E 109.9
C14B C13B H13E 109.9
N2B C13B H13F 109.9
C14B C13B H13F 109.9
H13E C13B H13F 108.3
C13B C14B C15B 108(2)
C13B C14B H14E 110.1
C15B C14B H14E 110.1
C13B C14B H14F 110.1
C15B C14B H14F 110.1
H14E C14B H14F 108.4
C16B C15B C14B 106(2)
C16B C15B H15E 110.5
C14B C15B H15E 110.5
C16B C15B H15F 110.5
C14B C15B H15F 110.5
H15E C15B H15F 108.7
C17B C16B C15B 108(2)
C17B C16B H16E 110.2
C15B C16B H16E 110.2
C17B C16B H16F 110.2
C15B C16B H16F 110.2
H16E C16B H16F 108.5
C16B C17B C18B 109(2)
C16B C17B H17E 109.9
C18B C17B H17E 109.9
C16B C17B H17F 109.9
C18B C17B H17F 109.9
H17E C17B H17F 108.3
C17B C18B H18G 109.5
C17B C18B H18H 109.5
H18G C18B H18H 109.5
C17B C18B H18I 109.5
H18G C18B H18I 109.5
H18H C18B H18I 109.5
N2B C13E C14E 110(2)
N2B C13E H13G 109.6
C14E C13E H13G 109.6
N2B C13E H13H 109.6
C14E C13E H13H 109.6
H13G C13E H13H 108.1
C13E C14E C15E 109.7(19)
C13E C14E H14G 109.7
C15E C14E H14G 109.7
C13E C14E H14H 109.7
C15E C14E H14H 109.7
H14G C14E H14H 108.2
C16E C15E C14E 107.6(19)
C16E C15E H15G 110.2
C14E C15E H15G 110.2
C16E C15E H15H 110.2
C14E C15E H15H 110.2
H15G C15E H15H 108.5
C17E C16E C15E 115(2)
C17E C16E H16G 108.6
C15E C16E H16G 108.6
C17E C16E H16H 108.6
C15E C16E H16H 108.6
H16G C16E H16H 107.6
C16E C17E C18E 111(3)
C16E C17E H17G 109.4
C18E C17E H17G 109.4
C16E C17E H17H 109.4
C18E C17E H17H 109.4
H17G C17E H17H 108.0
C17E C18E H18J 109.5
C17E C18E H18K 109.5
H18J C18E H18K 109.5
C17E C18E H18L 109.5
H18J C18E H18L 109.5
H18K C18E H18L 109.5
C3B C19B H19D 109.5
C3B C19B H19E 109.5
H19D C19B H19E 109.5
C3B C19B H19F 109.5
H19D C19B H19F 109.5
H19E C19B H19F 109.5
N1C C1C N2C 109.1(11)
N1C C1C C4C 123.2(11)
N2C C1C C4C 127.6(11)
N2C C2C C3C 105.4(11)
N2C C2C H2CA 127.3
C3C C2C H2CA 127.3
N1C C3C C2C 110.5(12)
N1C C3C C19C 125.5(12)
C2C C3C C19C 123.9(12)
N3C C4C C1C 116.8(11)
N3C C4C H4CA 121.6
C1C C4C H4CA 121.6
N3C C5C C12C 117.0(10)
N3C C5C C6C 109.4(9)
C12C C5C C6C 109.7(9)
N3C C5C H5CA 106.7
C12C C5C H5CA 106.7
C6C C5C H5CA 106.7
C11C C6C C7C 118.8(11)
C11C C6C C5C 122.3(10)
C7C C6C C5C 118.8(10)
C8C C7C C6C 119.6(12)
C8C C7C H7CA 120.2
C6C C7C H7CA 120.2
C9C C8C C7C 121.5(13)
C9C C8C H8CA 119.3
C7C C8C H8CA 119.3
C8C C9C C10C 118.9(13)
C8C C9C H9CA 120.6
C10C C9C H9CA 120.6
C11C C10C C9C 120.1(14)
C11C C10C H10C 119.9
C9C C10C H10C 119.9
C10C C11C C6C 121.1(13)
C10C C11C H11C 119.5
C6C C11C H11C 119.5
C5C C12C H12G 109.5
C5C C12C H12H 109.5
H12G C12C H12H 109.5
C5C C12C H12I 109.5
H12G C12C H12I 109.5
H12H C12C H12I 109.5
N2C C13C C14C 111.5(12)
N2C C13C H13I 109.3
C14C C13C H13I 109.3
N2C C13C H13J 109.3
C14C C13C H13J 109.3
H13I C13C H13J 108.0
C15F C14C C13C 109.5(13)
C15C C14C C13C 109.5(13)
C15C C14C H14I 109.8
C13C C14C H14I 109.8
C15C C14C H14J 109.8
C13C C14C H14J 109.8
H14I C14C H14J 108.2
C16C C15C C14C 110.8(18)
C16C C15C H15I 109.5
C14C C15C H15I 109.5
C16C C15C H15J 109.5
C14C C15C H15J 109.5
H15I C15C H15J 108.1
C15C C16C C17C 108(2)
C15C C16C H16I 110.1
C17C C16C H16I 110.1
C15C C16C H16J 110.1
C17C C16C H16J 110.1
H16I C16C H16J 108.4
C18C C17C C16C 107(2)
C18C C17C H17I 110.3
C16C C17C H17I 110.3
C18C C17C H17J 110.3
C16C C17C H17J 110.3
H17I C17C H17J 108.6
C17C C18C H18M 109.5
C17C C18C H18N 109.5
H18M C18C H18N 109.5
C17C C18C H18O 109.5
H18M C18C H18O 109.5
H18N C18C H18O 109.5
C14C C15F C16F 106.4(19)
C14C C15F H15K 110.5
C16F C15F H15K 110.5
C14C C15F H15L 110.5
C16F C15F H15L 110.5
H15K C15F H15L 108.6
C17F C16F C15F 107(2)
C17F C16F H16K 110.3
C15F C16F H16K 110.3
C17F C16F H16L 110.3
C15F C16F H16L 110.3
H16K C16F H16L 108.6
C16F C17F C18F 106(2)
C16F C17F H17K 110.6
C18F C17F H17K 110.6
C16F C17F H17L 110.6
C18F C17F H17L 110.6
H17K C17F H17L 108.7
C17F C18F H18P 109.5
C17F C18F H18Q 109.5
H18P C18F H18Q 109.5
C17F C18F H18R 109.5
H18P C18F H18R 109.5
H18Q C18F H18R 109.5
C3C C19C H19G 109.5
C3C C19C H19H 109.5
H19G C19C H19H 109.5
C3C C19C H19I 109.5
H19G C19C H19I 109.5
H19H C19C H19I 109.5
N1A Fe1 N1B 94.2(3)
N1A Fe1 N1C 94.5(4)
N1B Fe1 N1C 92.5(4)
N1A Fe1 N3B 169.5(3)
N1B Fe1 N3B 76.6(3)
N1C Fe1 N3B 91.0(3)
N1A Fe1 N3C 89.9(3)
N1B Fe1 N3C 168.7(4)
N1C Fe1 N3C 76.6(4)
N3B Fe1 N3C 100.0(3)
N1A Fe1 N3A 76.9(3)
N1B Fe1 N3A 91.3(3)
N1C Fe1 N3A 170.9(4)
N3B Fe1 N3A 98.0(3)
N3C Fe1 N3A 99.9(3)
C1A N1A C3A 104.7(10)
C1A N1A Fe1 110.7(7)
C3A N1A Fe1 144.6(9)
C2A N2A C1A 106.2(11)
C2A N2A C13D 135.4(19)
C1A N2A C13D 118.4(18)
C2A N2A C13A 123(2)
C1A N2A C13A 131(2)
C4A N3A C5A 119.9(10)
C4A N3A Fe1 112.1(8)
C5A N3A Fe1 127.9(7)
C1B N1B C3B 105.7(10)
C1B N1B Fe1 110.7(7)
C3B N1B Fe1 143.5(9)
C1B N2B C2B 105.8(10)
C1B N2B C13B 129.2(19)
C2B N2B C13B 124(2)
C1B N2B C13E 126.2(17)
C2B N2B C13E 126.7(19)
C4B N3B C5B 118.5(10)
C4B N3B Fe1 114.3(7)
C5B N3B Fe1 127.3(7)
C1C N1C C3C 106.6(11)
C1C N1C Fe1 110.0(8)
C3C N1C Fe1 143.4(9)
C2C N2C C1C 108.4(11)
C2C N2C C13C 123.6(11)
C1C N2C C13C 128.0(12)
C4C N3C C5C 118.8(10)
C4C N3C Fe1 113.0(8)
C5C N3C Fe1 128.2(8)
O2 Cl1 O3 108.4(12)
O2 Cl1 O1 110.0(13)
O3 Cl1 O1 111.9(13)
O2 Cl1 O4 107.2(13)
O3 Cl1 O4 111.2(12)
O1 Cl1 O4 108.0(12)
O4' Cl1' O1' 109.5(14)
O4' Cl1' O2' 111.8(14)
O1' Cl1' O2' 111.6(15)
O4' Cl1' O3' 108.8(15)
O1' Cl1' O3' 108.0(15)
O2' Cl1' O3' 107.1(14)
O7 Cl2 O6 113.7(13)
O7 Cl2 O5 114.2(12)
O6 Cl2 O5 108.7(13)
O7 Cl2 O8 109.1(13)
O6 Cl2 O8 104.9(12)
O5 Cl2 O8 105.6(12)
O7' Cl2' O8' 111.3(13)
O7' Cl2' O6' 111.8(13)
O8' Cl2' O6' 110.1(14)
O7' Cl2' O5' 107.4(13)
O8' Cl2' O5' 108.9(13)
O6' Cl2' O5' 107.3(13)

loop_
_geom_bond_atom_site_label_1
_geom_bond_atom_site_label_2
_geom_bond_distance
C1A N1A 1.319(15)
C1A N2A 1.390(14)
C1A C4A 1.440(16)
C2A C3A 1.302(18)
C2A N2A 1.366(17)
C2A H2AA 0.9500
C3A N1A 1.386(15)
C3A C19A 1.459(19)
C4A N3A 1.261(14)
C4A H4AA 0.9500
C5A N3A 1.486(13)
C5A C12A 1.523(15)
C5A C6A 1.522(15)
C5A H5AA 1.0000
C6A C11A 1.388(15)
C6A C7A 1.389(15)
C7A C8A 1.353(16)
C7A H7AA 0.9500
C8A C9A 1.371(17)
C8A H8AA 0.9500
C9A C10A 1.386(17)
C9A H9AA 0.9500
C10A C11A 1.392(17)
C10A H10A 0.9500
C11A H11A 0.9500
C12A H12A 0.9800
C12A H12B 0.9800
C12A H12C 0.9800
C13A N2A 1.47(2)
C13A C14A 1.53(3)
C13A H13A 0.9900
C13A H13B 0.9900
C14A C15A 1.50(2)
C14A H14A 0.9900
C14A H14B 0.9900
C15A C16A 1.50(2)
C15A H15A 0.9900
C15A H15B 0.9900
C16A C17A 1.52(3)
C16A H16A 0.9900
C16A H16B 0.9900
C17A C18A 1.49(3)
C17A H17A 0.9900
C17A H17B 0.9900
C18A H18A 0.9800
C18A H18B 0.9800
C18A H18C 0.9800
C13D N2A 1.46(2)
C13D C14D 1.48(2)
C13D H13C 0.9900
C13D H13D 0.9900
C14D C15D 1.52(2)
C14D H14C 0.9900
C14D H14D 0.9900
C15D C16D 1.55(3)
C15D H15C 0.9900
C15D H15D 0.9900
C16D C17D 1.52(3)
C16D H16C 0.9900
C16D H16D 0.9900
C17D C18D 1.52(3)
C17D H17C 0.9900
C17D H17D 0.9900
C18D H18D 0.9800
C18D H18E 0.9800
C18D H18F 0.9800
C19A H19A 0.9800
C19A H19B 0.9800
C19A H19C 0.9800
C1B N1B 1.312(14)
C1B N2B 1.374(14)
C1B C4B 1.446(16)
C2B C3B 1.364(17)
C2B N2B 1.381(15)
C2B H2BA 0.9500
C3B N1B 1.373(13)
C3B C19B 1.473(18)
C4B N3B 1.276(14)
C4B H4BA 0.9500
C5B C12B 1.485(15)
C5B C6B 1.498(14)
C5B N3B 1.533(13)
C5B H5BA 1.0000
C6B C7B 1.391(15)
C6B C11B 1.398(14)
C7B C8B 1.391(16)
C7B H7BA 0.9500
C8B C9B 1.372(18)
C8B H8BA 0.9500
C9B C10B 1.378(17)
C9B H9BA 0.9500
C10B C11B 1.382(17)
C10B H10B 0.9500
C11B H11B 0.9500
C12B H12D 0.9800
C12B H12E 0.9800
C12B H12F 0.9800
C13B N2B 1.48(2)
C13B C14B 1.50(3)
C13B H13E 0.9900
C13B H13F 0.9900
C14B C15B 1.56(2)
C14B H14E 0.9900
C14B H14F 0.9900
C15B C16B 1.53(3)
C15B H15E 0.9900
C15B H15F 0.9900
C16B C17B 1.52(3)
C16B H16E 0.9900
C16B H16F 0.9900
C17B C18B 1.52(3)
C17B H17E 0.9900
C17B H17F 0.9900
C18B H18G 0.9800
C18B H18H 0.9800
C18B H18I 0.9800
C13E N2B 1.48(2)
C13E C14E 1.49(2)
C13E H13G 0.9900
C13E H13H 0.9900
C14E C15E 1.56(2)
C14E H14G 0.9900
C14E H14H 0.9900
C15E C16E 1.51(3)
C15E H15G 0.9900
C15E H15H 0.9900
C16E C17E 1.47(3)
C16E H16G 0.9900
C16E H16H 0.9900
C17E C18E 1.53(3)
C17E H17G 0.9900
C17E H17H 0.9900
C18E H18J 0.9800
C18E H18K 0.9800
C18E H18L 0.9800
C19B H19D 0.9800
C19B H19E 0.9800
C19B H19F 0.9800
C1C N1C 1.323(15)
C1C N2C 1.382(15)
C1C C4C 1.404(17)
C2C N2C 1.355(16)
C2C C3C 1.365(17)
C2C H2CA 0.9500
C3C N1C 1.364(15)
C3C C19C 1.486(18)
C4C N3C 1.295(14)
C4C H4CA 0.9500
C5C N3C 1.480(14)
C5C C12C 1.519(16)
C5C C6C 1.539(16)
C5C H5CA 1.0000
C6C C11C 1.366(16)
C6C C7C 1.413(15)
C7C C8C 1.367(17)
C7C H7CA 0.9500
C8C C9C 1.361(19)
C8C H8CA 0.9500
C9C C10C 1.40(2)
C9C H9CA 0.9500
C10C C11C 1.365(18)
C10C H10C 0.9500
C11C H11C 0.9500
C12C H12G 0.9800
C12C H12H 0.9800
C12C H12I 0.9800
C13C N2C 1.450(16)
C13C C14C 1.524(16)
C13C H13I 0.9900
C13C H13J 0.9900
C14C C15F 1.507(17)
C14C C15C 1.507(17)
C14C H14I 0.9900
C14C H14J 0.9900
C15C C16C 1.50(2)
C15C H15I 0.9900
C15C H15J 0.9900
C16C C17C 1.54(2)
C16C H16I 0.9900
C16C H16J 0.9900
C17C C18C 1.50(3)
C17C H17I 0.9900
C17C H17J 0.9900
C18C H18M 0.9800
C18C H18N 0.9800
C18C H18O 0.9800
C15F C16F 1.55(3)
C15F H15K 0.9900
C15F H15L 0.9900
C16F C17F 1.53(3)
C16F H16K 0.9900
C16F H16L 0.9900
C17F C18F 1.54(3)
C17F H17K 0.9900
C17F H17L 0.9900
C18F H18P 0.9800
C18F H18Q 0.9800
C18F H18R 0.9800
C19C H19G 0.9800
C19C H19H 0.9800
C19C H19I 0.9800
Fe1 N1A 2.139(10)
Fe1 N1B 2.151(10)
Fe1 N1C 2.169(10)
Fe1 N3B 2.203(9)
Fe1 N3C 2.208(9)
Fe1 N3A 2.237(9)
Cl1 O2 1.414(15)
Cl1 O3 1.417(15)
Cl1 O1 1.431(15)
Cl1 O4 1.434(15)
Cl1' O4' 1.407(17)
Cl1' O1' 1.414(17)
Cl1' O2' 1.427(16)
Cl1' O3' 1.449(17)
Cl2 O7 1.371(14)
Cl2 O6 1.414(15)
Cl2 O5 1.417(14)
Cl2 O8 1.492(15)
Cl2' O7' 1.398(15)
Cl2' O8' 1.421(16)
Cl2' O6' 1.424(16)
Cl2' O5' 1.458(16)
